data_7110344
loop_
_publ_author_name
'Hui Liu'
'Hua Lu'
'Jing Xu'
'Zhipeng Liu'
'Zhifang Li'
'John Mack'
'Zhen Shen'

_publ_section_title
;
 Boron-pyridyl-imino-isoindoline dyes: facile synthesis and photophysical
 properties
;
_journal_name_full Chem.Commun.
_journal_page_first 1074
_journal_paper_doi 10.1039/c3cc48316a
_journal_volume 50
_journal_year 2014
_chemical_formula_sum 'C13 H8 B F2 N3 O'
_chemical_formula_weight 271.03
_chemical_name_systematic
; 
 ? 
;
_space_group_IT_number 14
_symmetry_cell_setting monoclinic
_symmetry_space_group_name_Hall '-P 2ybc'
_symmetry_space_group_name_H-M 'P 1 21/c 1'
_atom_sites_solution_hydrogens geom
_atom_sites_solution_primary direct
_atom_sites_solution_secondary difmap
_audit_creation_method SHELXL-97
_cell_angle_alpha 90.00
_cell_angle_beta 99.473(2)
_cell_angle_gamma 90.00
_cell_formula_units_Z 4
_cell_length_a 7.1416(9)
_cell_length_b 8.4969(11)
_cell_length_c 19.655(3)
_cell_measurement_temperature 296(2)
_cell_volume 1176.4(3)
_computing_structure_refinement 'SHELXL-97 (Sheldrick, 1997)'
_computing_structure_solution 'SHELXS-97 (Sheldrick, 1990)'
_diffrn_ambient_temperature 296(2)
_diffrn_measured_fraction_theta_full 0.994
_diffrn_measured_fraction_theta_max 0.994
_diffrn_radiation_monochromator graphite
_diffrn_radiation_source 'fine-focus sealed tube'
_diffrn_radiation_type MoK\a
_diffrn_radiation_wavelength 0.71073
_diffrn_reflns_av_R_equivalents 0.0239
_diffrn_reflns_av_sigmaI/netI 0.0239
_diffrn_reflns_limit_h_max 9
_diffrn_reflns_limit_h_min -8
_diffrn_reflns_limit_k_max 11
_diffrn_reflns_limit_k_min -8
_diffrn_reflns_limit_l_max 25
_diffrn_reflns_limit_l_min -19
_diffrn_reflns_number 8411
_diffrn_reflns_theta_full 27.48
_diffrn_reflns_theta_max 27.48
_diffrn_reflns_theta_min 2.10
_exptl_absorpt_coefficient_mu 0.121
_exptl_crystal_density_diffrn 1.530
_exptl_crystal_density_method 'not measured'
_exptl_crystal_F_000 552
_refine_diff_density_max 0.140
_refine_diff_density_min -0.222
_refine_diff_density_rms 0.047
_refine_ls_extinction_method none
_refine_ls_goodness_of_fit_ref 1.326
_refine_ls_hydrogen_treatment constr
_refine_ls_matrix_type full
_refine_ls_number_parameters 181
_refine_ls_number_reflns 2679
_refine_ls_number_restraints 0
_refine_ls_restrained_S_all 1.326
_refine_ls_R_factor_all 0.0518
_refine_ls_R_factor_gt 0.0373
_refine_ls_shift/su_max 0.000
_refine_ls_shift/su_mean 0.000
_refine_ls_structure_factor_coef Fsqd
_refine_ls_weighting_details 'calc w=1/[\s^2^(Fo^2^)+(0.0505P)^2^+0.0000P] where P=(Fo^2^+2Fc^2^)/3'
_refine_ls_weighting_scheme calc
_refine_ls_wR_factor_gt 0.1030
_refine_ls_wR_factor_ref 0.1110
_reflns_number_gt 2053
_reflns_number_total 2679
_reflns_threshold_expression >2sigma(I)
_cod_data_source_file c3cc48316a.txt
_cod_data_source_block mo_20130521a_0m
_cod_original_sg_symbol_H-M 'P 21/c'
_cod_database_code 7110344

loop_
_symmetry_equiv_pos_as_xyz
'x, y, z'
'-x, y+1/2, -z+1/2'
'-x, -y, -z'
'x, -y-1/2, z-1/2'

loop_
_atom_site_label
_atom_site_type_symbol
_atom_site_fract_x
_atom_site_fract_y
_atom_site_fract_z
_atom_site_U_iso_or_equiv
_atom_site_adp_type
_atom_site_occupancy
_atom_site_symmetry_multiplicity
_atom_site_calc_flag
_atom_site_refinement_flags
F1 F 0.57694(13) 0.76101(9) 0.21590(4) 0.0616(3) Uani 1 1 d .
O1 O 0.19645(15) 0.84781(14) 0.10597(5) 0.0658(3) Uani 1 1 d .
F2 F 0.38343(11) 0.55257(10) 0.19064(4) 0.0630(3) Uani 1 1 d .
N1 N 0.70313(14) 0.53427(11) 0.16741(5) 0.0394(3) Uani 1 1 d .
C1 C 0.7690(2) 0.45291(15) 0.22591(7) 0.0477(3) Uani 1 1 d .
H1 H 0.7029 0.4584 0.2628 0.057 Uiso 1 1 calc R
N2 N 0.72910(15) 0.59886(13) 0.05050(6) 0.0440(3) Uani 1 1 d .
C9 C 0.4252(2) 0.87025(18) -0.12907(7) 0.0569(4) Uani 1 1 d .
H9 H 0.4558 0.8808 -0.1730 0.068 Uiso 1 1 calc R
C8 C 0.5366(2) 0.77573(16) -0.08123(7) 0.0505(3) Uani 1 1 d .
H8 H 0.6415 0.7224 -0.0921 0.061 Uiso 1 1 calc R
N3 N 0.46631(15) 0.70306(12) 0.09627(5) 0.0401(3) Uani 1 1 d .
C2 C 0.9288(2) 0.36364(18) 0.23212(8) 0.0564(4) Uani 1 1 d .
H2 H 0.9705 0.3077 0.2724 0.068 Uiso 1 1 calc R
C10 C 0.2699(2) 0.94904(17) -0.11276(8) 0.0593(4) Uani 1 1 d .
H10 H 0.1985 1.0126 -0.1458 0.071 Uiso 1 1 calc R
C3 C 1.0282(2) 0.3573(2) 0.17755(8) 0.0605(4) Uani 1 1 d .
H3 H 1.1398 0.2993 0.1813 0.073 Uiso 1 1 calc R
C4 C 0.96174(19) 0.43686(17) 0.11797(8) 0.0552(4) Uani 1 1 d .
H4 H 1.0279 0.4323 0.0810 0.066 Uiso 1 1 calc R
C11 C 0.2179(2) 0.93576(17) -0.04843(7) 0.0549(4) Uani 1 1 d .
H11 H 0.1128 0.9888 -0.0376 0.066 Uiso 1 1 calc R
C12 C 0.32770(18) 0.84080(15) -0.00085(6) 0.0434(3) Uani 1 1 d .
C13 C 0.31260(19) 0.80345(15) 0.07198(7) 0.0456(3) Uani 1 1 d .
C7 C 0.48516(18) 0.76403(14) -0.01660(6) 0.0402(3) Uani 1 1 d .
C6 C 0.57421(17) 0.67913(14) 0.04563(6) 0.0376(3) Uani 1 1 d .
B1 B 0.5215(2) 0.64197(17) 0.16933(7) 0.0403(3) Uani 1 1 d .
C5 C 0.79547(17) 0.52452(14) 0.11251(7) 0.0411(3) Uani 1 1 d .

loop_
_atom_site_aniso_label
_atom_site_aniso_U_11
_atom_site_aniso_U_22
_atom_site_aniso_U_33
_atom_site_aniso_U_23
_atom_site_aniso_U_13
_atom_site_aniso_U_12
F1 0.0821(6) 0.0634(5) 0.0364(5) -0.0148(4) 0.0012(4) 0.0061(4)
O1 0.0652(7) 0.0919(8) 0.0448(6) 0.0087(5) 0.0224(5) 0.0242(6)
F2 0.0527(5) 0.0799(6) 0.0595(6) 0.0245(4) 0.0179(4) -0.0055(4)
N1 0.0442(6) 0.0437(6) 0.0293(6) -0.0008(4) 0.0028(4) -0.0078(4)
C1 0.0552(8) 0.0538(8) 0.0317(7) 0.0029(6) 0.0002(6) -0.0064(6)
N2 0.0485(6) 0.0501(6) 0.0351(6) 0.0026(5) 0.0118(5) -0.0008(5)
C9 0.0787(11) 0.0640(9) 0.0280(7) 0.0038(6) 0.0088(7) -0.0162(8)
C8 0.0644(9) 0.0556(8) 0.0338(7) -0.0021(6) 0.0150(6) -0.0053(7)
N3 0.0454(6) 0.0486(6) 0.0273(5) 0.0007(4) 0.0086(4) 0.0008(5)
C2 0.0557(9) 0.0618(9) 0.0462(8) 0.0076(7) -0.0083(7) -0.0039(7)
C10 0.0747(10) 0.0614(9) 0.0374(8) 0.0097(7) -0.0040(7) -0.0055(8)
C3 0.0451(8) 0.0712(10) 0.0625(10) 0.0108(8) 0.0011(7) 0.0043(7)
C4 0.0445(7) 0.0679(9) 0.0543(9) 0.0065(7) 0.0116(7) 0.0009(7)
C11 0.0596(8) 0.0620(8) 0.0416(8) 0.0056(6) 0.0036(7) 0.0067(7)
C12 0.0517(7) 0.0483(7) 0.0296(7) 0.0003(5) 0.0046(6) -0.0024(6)
C13 0.0485(7) 0.0547(7) 0.0339(7) 0.0003(6) 0.0078(6) 0.0017(6)
C7 0.0497(7) 0.0426(6) 0.0284(7) -0.0018(5) 0.0072(5) -0.0067(5)
C6 0.0451(7) 0.0412(6) 0.0271(6) -0.0027(5) 0.0079(5) -0.0065(5)
B1 0.0474(8) 0.0473(8) 0.0263(7) 0.0009(6) 0.0069(6) -0.0042(6)
C5 0.0419(7) 0.0454(7) 0.0359(7) -0.0001(5) 0.0058(5) -0.0082(5)

loop_
_atom_type_symbol
_atom_type_description
_atom_type_scat_dispersion_real
_atom_type_scat_dispersion_imag
_atom_type_scat_source
C C 0.0033 0.0016 'International Tables Vol C Tables 4.2.6.8 and 6.1.1.4'
H H 0.0000 0.0000 'International Tables Vol C Tables 4.2.6.8 and 6.1.1.4'
N N 0.0061 0.0033 'International Tables Vol C Tables 4.2.6.8 and 6.1.1.4'
O O 0.0106 0.0060 'International Tables Vol C Tables 4.2.6.8 and 6.1.1.4'
B B 0.0013 0.0007 'International Tables Vol C Tables 4.2.6.8 and 6.1.1.4'
F F 0.0171 0.0103 'International Tables Vol C Tables 4.2.6.8 and 6.1.1.4'

loop_
_geom_angle_atom_site_label_1
_geom_angle_atom_site_label_2
_geom_angle_atom_site_label_3
_geom_angle
C1 N1 C5 119.77(11)
C1 N1 B1 116.27(10)
C5 N1 B1 123.93(10)
N1 C1 C2 121.95(13)
N1 C1 H1 119.0
C2 C1 H1 119.0
C6 N2 C5 118.12(10)
C10 C9 C8 121.23(13)
C10 C9 H9 119.4
C8 C9 H9 119.4
C7 C8 C9 117.14(13)
C7 C8 H8 121.4
C9 C8 H8 121.4
C6 N3 C13 110.09(10)
C6 N3 B1 123.17(10)
C13 N3 B1 126.45(10)
C1 C2 C3 118.89(13)
C1 C2 H2 120.6
C3 C2 H2 120.6
C9 C10 C11 121.45(14)
C9 C10 H10 119.3
C11 C10 H10 119.3
C4 C3 C2 119.72(14)
C4 C3 H3 120.1
C2 C3 H3 120.1
C3 C4 C5 120.14(14)
C3 C4 H4 119.9
C5 C4 H4 119.9
C12 C11 C10 117.45(14)
C12 C11 H11 121.3
C10 C11 H11 121.3
C7 C12 C11 121.24(12)
C7 C12 C13 107.84(11)
C11 C12 C13 130.90(13)
O1 C13 N3 124.67(12)
O1 C13 C12 129.12(13)
N3 C13 C12 106.21(11)
C12 C7 C8 121.48(12)
C12 C7 C6 107.58(10)
C8 C7 C6 130.93(12)
N2 C6 N3 127.06(11)
N2 C6 C7 124.68(11)
N3 C6 C7 108.25(10)
F2 B1 F1 110.36(11)
F2 B1 N3 113.12(11)
F1 B1 N3 112.28(11)
F2 B1 N1 108.66(10)
F1 B1 N1 106.95(11)
N3 B1 N1 105.07(9)
N1 C5 N2 122.10(11)
N1 C5 C4 119.47(12)
N2 C5 C4 118.44(12)

loop_
_geom_bond_atom_site_label_1
_geom_bond_atom_site_label_2
_geom_bond_distance
F1 B1 1.3777(16)
O1 C13 1.2077(15)
F2 B1 1.3642(15)
N1 C1 1.3577(16)
N1 C5 1.3566(16)
N1 B1 1.5928(18)
C1 C2 1.359(2)
C1 H1 0.9300
N2 C6 1.2896(16)
N2 C5 1.3853(16)
C9 C10 1.378(2)
C9 C8 1.384(2)
C9 H9 0.9300
C8 C7 1.3826(18)
C8 H8 0.9300
N3 C6 1.3705(15)
N3 C13 1.4099(17)
N3 B1 1.5169(17)
C2 C3 1.381(2)
C2 H2 0.9300
C10 C11 1.380(2)
C10 H10 0.9300
C3 C4 1.368(2)
C3 H3 0.9300
C4 C5 1.3909(19)
C4 H4 0.9300
C11 C12 1.3782(19)
C11 H11 0.9300
C12 C7 1.3786(18)
C12 C13 1.4873(17)
C7 C6 1.4715(17)

loop_
_geom_torsion_atom_site_label_1
_geom_torsion_atom_site_label_2
_geom_torsion_atom_site_label_3
_geom_torsion_atom_site_label_4
_geom_torsion
C5 N1 C1 C2 1.54(18)
B1 N1 C1 C2 -176.40(12)
C10 C9 C8 C7 0.0(2)
N1 C1 C2 C3 0.9(2)
C8 C9 C10 C11 -0.7(2)
C1 C2 C3 C4 -1.8(2)
C2 C3 C4 C5 0.4(2)
C9 C10 C11 C12 0.2(2)
C10 C11 C12 C7 1.0(2)
C10 C11 C12 C13 179.05(14)
C6 N3 C13 O1 -178.26(13)
B1 N3 C13 O1 -4.4(2)
C6 N3 C13 C12 1.22(13)
B1 N3 C13 C12 175.12(11)
C7 C12 C13 O1 179.28(15)
C11 C12 C13 O1 1.0(2)
C7 C12 C13 N3 -0.17(14)
C11 C12 C13 N3 -178.41(14)
C11 C12 C7 C8 -1.7(2)
C13 C12 C7 C8 179.83(12)
C11 C12 C7 C6 177.59(12)
C13 C12 C7 C6 -0.86(13)
C9 C8 C7 C12 1.19(19)
C9 C8 C7 C6 -177.94(12)
C5 N2 C6 N3 1.46(18)
C5 N2 C6 C7 -179.72(11)
C13 N3 C6 N2 177.22(12)
B1 N3 C6 N2 3.07(19)
C13 N3 C6 C7 -1.76(13)
B1 N3 C6 C7 -175.91(10)
C12 C7 C6 N2 -177.38(12)
C8 C7 C6 N2 1.8(2)
C12 C7 C6 N3 1.63(13)
C8 C7 C6 N3 -179.14(13)
C6 N3 B1 F2 -125.47(12)
C13 N3 B1 F2 61.37(16)
C6 N3 B1 F1 108.80(13)
C13 N3 B1 F1 -64.36(16)
C6 N3 B1 N1 -7.09(15)
C13 N3 B1 N1 179.75(11)
C1 N1 B1 F2 -52.45(14)
C5 N1 B1 F2 129.71(11)
C1 N1 B1 F1 66.69(13)
C5 N1 B1 F1 -111.16(12)
C1 N1 B1 N3 -173.80(10)
C5 N1 B1 N3 8.36(15)
C1 N1 C5 N2 176.77(11)
B1 N1 C5 N2 -5.46(17)
C1 N1 C5 C4 -2.94(17)
B1 N1 C5 C4 174.83(12)
C6 N2 C5 N1 -0.15(17)
C6 N2 C5 C4 179.57(12)
C3 C4 C5 N1 2.0(2)
C3 C4 C5 N2 -177.74(13)
